data_7055855
loop_
_publ_author_name
'Adhikari, Sangita'
'Sahana, Animesh'
'Kumari, Babli'
'Ganguly, Durba'
'Das, Saurabh'
'Banerjee, Prajna Paramita'
'Banerjee, Gautam'
'Chattopadhyay, Ansuman'
'Fondo, Matilde'
'Matalobos, Jes\'us Sanmart\'in'
'Brand\~ao, Paula'
'F\'elix, V\'itor'
'Das, Debasis'

_publ_section_title
;
 Molecular diversity in several pyridyl based Cu(ii) complexes:
 biophysical interaction and redox triggered fluorescence switch
;
_journal_issue 12
_journal_name_full 'New J. Chem.'
_journal_page_first 10378
_journal_paper_doi 10.1039/C6NJ02381A
_journal_volume 40
_journal_year 2016
_chemical_formula_moiety 'C14 H17 Cl Cu2 N3 O12, H2 O'
_chemical_formula_sum 'C14 H20 Cl Cu2 N3 O13'
_chemical_formula_weight 600.86
_chemical_name_systematic
;
 ?
;
_space_group_crystal_system orthorhombic
_space_group_IT_number 70
_space_group_name_Hall '-F 2uv 2vw'
_space_group_name_H-M_alt 'F d d d'
_symmetry_space_group_name_Hall '-F 2uv 2vw'
_symmetry_space_group_name_H-M 'F d d d :2'
_atom_sites_solution_hydrogens mixed
_audit_creation_method SHELXL-2013
_audit_update_record
;
2015-04-20 deposited with the CCDC.
2016-10-28 downloaded from the CCDC.
;
_cell_angle_alpha 90
_cell_angle_beta 90
_cell_angle_gamma 90
_cell_formula_units_Z 16
_cell_length_a 13.0670(9)
_cell_length_b 17.8555(12)
_cell_length_c 36.247(3)
_cell_measurement_reflns_used 1993
_cell_measurement_temperature 100(2)
_cell_measurement_theta_max 25.79
_cell_measurement_theta_min 2.245
_cell_volume 8457.1(11)
_computing_cell_refinement 'BRUKER APEX2'
_computing_data_collection 'BRUKER APEX2'
_computing_structure_refinement 'SHELXL-2013 (Sheldrick, 2013)'
_computing_structure_solution 'SHELXS-2013 (Sheldrick, 2013)'
_diffrn_ambient_temperature 100(2)
_diffrn_measured_fraction_theta_full 0.999
_diffrn_measured_fraction_theta_max 1.000
_diffrn_measurement_device_type 'Bruker Kappa APEXII CCD'
_diffrn_measurement_method 'omega and phi scans'
_diffrn_radiation_type MoK\a
_diffrn_radiation_wavelength 0.71073
_diffrn_reflns_av_R_equivalents 0.0545
_diffrn_reflns_av_unetI/netI 0.0377
_diffrn_reflns_Laue_measured_fraction_full 0.999
_diffrn_reflns_Laue_measured_fraction_max 1.000
_diffrn_reflns_limit_h_max 13
_diffrn_reflns_limit_h_min -16
_diffrn_reflns_limit_k_max 21
_diffrn_reflns_limit_k_min -22
_diffrn_reflns_limit_l_max 45
_diffrn_reflns_limit_l_min -45
_diffrn_reflns_number 14568
_diffrn_reflns_point_group_measured_fraction_full 0.999
_diffrn_reflns_point_group_measured_fraction_max 1.000
_diffrn_reflns_theta_full 25.242
_diffrn_reflns_theta_max 26.368
_diffrn_reflns_theta_min 2.011
_exptl_absorpt_coefficient_mu 2.212
_exptl_absorpt_correction_T_max 0.666
_exptl_absorpt_correction_T_min 0.454
_exptl_absorpt_correction_type multi-scan
_exptl_absorpt_process_details 'SADABS-2014/5 (bruker, 2014)'
_exptl_crystal_colour blue
_exptl_crystal_density_diffrn 1.888
_exptl_crystal_description prism
_exptl_crystal_F_000 4864
_exptl_crystal_size_max 0.230
_exptl_crystal_size_mid 0.220
_exptl_crystal_size_min 0.200
_refine_diff_density_max 0.759
_refine_diff_density_min -0.580
_refine_diff_density_rms 0.091
_refine_ls_extinction_method none
_refine_ls_goodness_of_fit_ref 1.026
_refine_ls_hydrogen_treatment constr
_refine_ls_matrix_type full
_refine_ls_number_parameters 194
_refine_ls_number_reflns 2169
_refine_ls_number_restraints 0
_refine_ls_restrained_S_all 1.026
_refine_ls_R_factor_all 0.0668
_refine_ls_R_factor_gt 0.0433
_refine_ls_shift/su_max 0.000
_refine_ls_shift/su_mean 0.000
_refine_ls_structure_factor_coef Fsqd
_refine_ls_weighting_details 'w=1/[\s^2^(Fo^2^)+(0.0534P)^2^+55.4429P] where P=(Fo^2^+2Fc^2^)/3'
_refine_ls_weighting_scheme calc
_refine_ls_wR_factor_gt 0.1041
_refine_ls_wR_factor_ref 0.1202
_reflns_Friedel_coverage 0.000
_reflns_number_gt 1569
_reflns_number_total 2169
_reflns_threshold_expression 'I > 2\s(I)'
_cod_data_source_file c6nj02381a2.cif
_cod_data_source_block shelx
_cod_depositor_comments 'Adding full bibliography for 7055852--7055855.cif.'
_cod_original_cell_volume 8457.0(10)
_cod_database_code 7055855
_shelx_space_group_comment
;
The symmetry employed for this shelxl refinement is uniquely defined
by the following loop, which should always be used as a source of
symmetry information in preference to the above space-group names.
They are only intended as comments.
;
_shelx_estimated_absorpt_t_min 0.630
_shelx_estimated_absorpt_t_max 0.666
_shelxl_version_number 2013-4

loop_
_space_group_symop_operation_xyz
'x, y, z'
'-x+1/4, -y+1/4, z'
'x, -y+1/4, -z+1/4'
'-x+1/4, y, -z+1/4'
'x, y+1/2, z+1/2'
'-x+1/4, -y+3/4, z+1/2'
'x, -y+3/4, -z+3/4'
'-x+1/4, y+1/2, -z+3/4'
'x+1/2, y, z+1/2'
'-x+3/4, -y+1/4, z+1/2'
'x+1/2, -y+1/4, -z+3/4'
'-x+3/4, y, -z+3/4'
'x+1/2, y+1/2, z'
'-x+3/4, -y+3/4, z'
'x+1/2, -y+3/4, -z+1/4'
'-x+3/4, y+1/2, -z+1/4'
'-x, -y, -z'
'x-1/4, y-1/4, -z'
'-x, y-1/4, z-1/4'
'x-1/4, -y, z-1/4'
'-x, -y+1/2, -z+1/2'
'x-1/4, y+1/4, -z+1/2'
'-x, y+1/4, z+1/4'
'x-1/4, -y+1/2, z+1/4'
'-x+1/2, -y, -z+1/2'
'x+1/4, y-1/4, -z+1/2'
'-x+1/2, y-1/4, z+1/4'
'x+1/4, -y, z+1/4'
'-x+1/2, -y+1/2, -z'
'x+1/4, y+1/4, -z'
'-x+1/2, y+1/4, z-1/4'
'x+1/4, -y+1/2, z-1/4'

loop_
_atom_site_label
_atom_site_type_symbol
_atom_site_fract_x
_atom_site_fract_y
_atom_site_fract_z
_atom_site_U_iso_or_equiv
_atom_site_adp_type
_atom_site_occupancy
_atom_site_site_symmetry_order
_atom_site_calc_flag
_atom_site_refinement_flags_posn
_atom_site_refinement_flags_adp
_atom_site_refinement_flags_occupancy
_atom_site_disorder_assembly
_atom_site_disorder_group
Cu1 Cu 0.7500 0.0000 0.2500 0.0413(2) Uani 1 2 d S . P . .
Cu2 Cu 0.72966(6) -0.1250 0.3750 0.0535(3) Uani 1 2 d S T P . .
O1W O 0.7677(10) 0.1065(3) 0.2370(2) 0.045(3) Uani 0.65(3) 1 d . . P A 1
O1W' O 0.7107(15) 0.0993(5) 0.2290(3) 0.034(4) Uani 0.35(3) 1 d . . P A 2
H1WB H 0.7496 0.1093 0.2102 0.041 Uiso 1 1 d R U . . .
H1WA H 0.7210 0.1312 0.2485 0.041 Uiso 1 1 d R U . . .
O2W O 0.5612(4) -0.1313(4) 0.38553(15) 0.0508(17) Uani 0.5 1 d . . P . .
H2WB H 0.5010 -0.1250 0.3750 0.061 Uiso 1 2 d R U P . .
H2WA H 0.5522 -0.1736 0.3991 0.061 Uiso 0.5 1 d R U P . .
O1 O 0.7583(2) 0.04194(15) 0.30012(9) 0.0470(7) Uani 1 1 d . . . . .
O2 O 0.7396(3) -0.06048(16) 0.33354(10) 0.0592(9) Uani 1 1 d . . . . .
O3 O 0.7509(2) -0.04297(17) 0.40894(9) 0.0568(8) Uani 1 1 d . . . . .
Cl1 Cl 0.9512(2) 0.00317(16) 0.23675(9) 0.0469(6) Uani 0.5 1 d . . P A 3
N10 N 0.9984(5) 0.0407(3) 0.22443(19) 0.0368(15) Uani 0.5 1 d . . P B 4
O10 O 0.9804(5) 0.0146(3) 0.19423(16) 0.0504(14) Uani 0.5 1 d . . P B 4
O11 O 0.9620(10) 0.0109(5) 0.2538(2) 0.076(3) Uani 0.5 1 d . . P B 4
O12 O 1.0546(5) 0.0958(3) 0.2286(2) 0.0632(18) Uani 0.5 1 d . . P B 4
C1 C 0.7490(3) 0.0102(2) 0.33057(13) 0.0447(10) Uani 1 1 d . . . . .
C2 C 0.7499(3) 0.0577(2) 0.36421(12) 0.0445(10) Uani 1 1 d . . . . .
C3 C 0.7522(3) 0.0262(3) 0.40019(14) 0.0492(11) Uani 1 1 d . . . . .
N1 N 0.7574(2) 0.0750(2) 0.42889(11) 0.0505(9) Uani 1 1 d . . . . .
H1 H 0.7606 0.0562 0.4513 0.061 Uiso 1 1 calc R U . . .
C4 C 0.7579(3) 0.1518(3) 0.42539(15) 0.0548(12) Uani 1 1 d . . . . .
C40 C 0.7644(3) 0.1962(3) 0.46008(15) 0.0691(15) Uani 1 1 d . . . . .
H40A H 0.7620 0.2497 0.4542 0.104 Uiso 1 1 calc R U . . .
H40B H 0.8288 0.1847 0.4727 0.104 Uiso 1 1 calc R U . . .
H40C H 0.7068 0.1833 0.4762 0.104 Uiso 1 1 calc R U . . .
C5 C 0.7524(3) 0.1812(3) 0.39092(14) 0.0510(11) Uani 1 1 d . . . . .
H5 H 0.7504 0.2340 0.3876 0.061 Uiso 1 1 calc R U . . .
C6 C 0.7496(3) 0.1343(2) 0.36064(13) 0.0458(10) Uani 1 1 d . . . . .
H6 H 0.7474 0.1556 0.3366 0.055 Uiso 1 1 calc R U . . .
O3W O 1.0583(11) 0.0959(8) 0.1725(4) 0.058(4) Uiso 0.25 1 d . . P C 3
O3W' O 1.0368(11) 0.1222(9) 0.1783(4) 0.061(4) Uiso 0.25 1 d . . P D 3
H3WA H 1.1333 0.1133 0.1741 0.073 Uiso 0.5 1 d R U P D 3
H3WB H 1.0207 0.0783 0.1946 0.073 Uiso 0.5 1 d R U P D 3

loop_
_atom_site_aniso_label
_atom_site_aniso_U_11
_atom_site_aniso_U_22
_atom_site_aniso_U_33
_atom_site_aniso_U_23
_atom_site_aniso_U_13
_atom_site_aniso_U_12
Cu1 0.0404(4) 0.0159(3) 0.0675(5) 0.0018(3) -0.0036(3) 0.0010(3)
Cu2 0.0551(5) 0.0378(4) 0.0676(5) 0.0043(4) 0.000 0.000
O1W 0.050(6) 0.028(2) 0.058(4) -0.003(2) 0.009(3) -0.004(2)
O1W' 0.045(9) 0.026(4) 0.033(5) 0.001(3) 0.003(4) 0.005(4)
O2W 0.050(3) 0.041(3) 0.061(5) 0.024(4) 0.007(2) 0.005(3)
O1 0.0424(16) 0.0296(14) 0.069(2) -0.0029(13) 0.0173(14) -0.0043(11)
O2 0.081(2) 0.0272(14) 0.070(2) 0.0037(13) -0.0242(17) -0.0051(14)
O3 0.0594(19) 0.0473(19) 0.064(2) -0.0017(15) -0.0027(16) 0.0013(15)
Cl1 0.0480(13) 0.0330(12) 0.0595(19) 0.0009(13) 0.0075(13) -0.0001(10)
N10 0.038(3) 0.016(3) 0.056(4) 0.010(3) 0.010(3) -0.003(3)
O10 0.065(4) 0.046(3) 0.040(3) -0.002(3) -0.013(3) -0.017(3)
O11 0.129(8) 0.048(5) 0.050(6) 0.000(5) -0.004(5) -0.028(5)
O12 0.052(4) 0.053(4) 0.085(5) -0.025(3) 0.018(3) -0.017(3)
C1 0.0254(17) 0.036(2) 0.073(3) -0.003(2) -0.0019(18) -0.0034(16)
C2 0.0218(17) 0.044(2) 0.067(3) -0.0037(19) 0.0035(17) -0.0016(16)
C3 0.0239(18) 0.051(3) 0.073(3) -0.010(2) 0.0027(19) -0.0007(17)
N1 0.0245(16) 0.061(2) 0.066(2) -0.0091(19) 0.0030(16) -0.0044(15)
C4 0.0193(17) 0.059(3) 0.086(4) -0.024(3) 0.005(2) -0.0047(18)
C40 0.041(3) 0.084(4) 0.083(4) -0.030(3) 0.002(2) -0.008(2)
C5 0.0269(19) 0.046(2) 0.080(3) -0.013(2) 0.004(2) -0.0034(17)
C6 0.0207(17) 0.041(2) 0.075(3) -0.007(2) 0.0074(17) 0.0001(16)

loop_
_atom_type_symbol
_atom_type_description
_atom_type_scat_dispersion_real
_atom_type_scat_dispersion_imag
_atom_type_scat_source
C C 0.0033 0.0016 'International Tables Vol C Tables 4.2.6.8 and 6.1.1.4'
H H 0.0000 0.0000 'International Tables Vol C Tables 4.2.6.8 and 6.1.1.4'
N N 0.0061 0.0033 'International Tables Vol C Tables 4.2.6.8 and 6.1.1.4'
O O 0.0106 0.0060 'International Tables Vol C Tables 4.2.6.8 and 6.1.1.4'
Cu Cu 0.3201 1.2651 'International Tables Vol C Tables 4.2.6.8 and 6.1.1.4'
Cl Cl 0.1484 0.1585 'International Tables Vol C Tables 4.2.6.8 and 6.1.1.4'

loop_
_geom_angle_atom_site_label_1
_geom_angle_atom_site_label_2
_geom_angle_atom_site_label_3
_geom_angle
_geom_angle_site_symmetry_1
_geom_angle_site_symmetry_3
O1 Cu1 O1 180.00(16) 25_655 .
O1 Cu1 O1W 98.8(2) 25_655 .
O1 Cu1 O1W 81.2(2) . .
O1 Cu1 O1W 81.2(2) 25_655 25_655
O1 Cu1 O1W 98.8(2) . 25_655
O1W Cu1 O1W 180.0(4) . 25_655
O1 Cu1 O1W' 91.6(3) 25_655 25_655
O1 Cu1 O1W' 88.4(3) . 25_655
O1 Cu1 O1W' 88.4(3) 25_655 .
O1 Cu1 O1W' 91.6(3) . .
O1W' Cu1 O1W' 180.0(5) 25_655 .
O1 Cu1 Cl1 84.05(10) 25_655 .
O1 Cu1 Cl1 95.95(10) . .
O1 Cu1 Cl1 95.95(10) 25_655 25_655
O1 Cu1 Cl1 84.05(10) . 25_655
Cl1 Cu1 Cl1 180.0 . 25_655
O2 Cu2 O2 172.2(2) . 7_545
O2 Cu2 O3 86.92(14) . 7_545
O2 Cu2 O3 91.96(14) 7_545 7_545
O2 Cu2 O3 91.96(14) . .
O2 Cu2 O3 86.92(14) 7_545 .
O3 Cu2 O3 163.52(19) 7_545 .
O2 Cu2 O2W 84.37(15) . 7_545
O2 Cu2 O2W 103.46(16) 7_545 7_545
O3 Cu2 O2W 94.0(2) 7_545 7_545
O3 Cu2 O2W 102.2(2) . 7_545
O2 Cu2 O2W 103.46(16) . .
O2 Cu2 O2W 84.37(15) 7_545 .
O3 Cu2 O2W 102.2(2) 7_545 .
O3 Cu2 O2W 94.0(2) . .
O2W Cu2 O2W 20.5(2) 7_545 .
Cu1 O1W H1WB 104.5 . .
Cu1 O1W H1WA 107.2 . .
H1WB O1W H1WA 106.1 . .
Cu1 O1W' H1WB 109.3 . .
Cu1 O1W' H1WA 102.8 . .
H1WB O1W' H1WA 113.1 . .
Cu2 O2W H2WB 142.9 . .
Cu2 O2W H2WA 105.1 . .
H2WB O2W H2WA 103.0 . .
C1 O1 Cu1 129.7(3) . .
C1 O2 Cu2 132.5(3) . .
C3 O3 Cu2 125.3(3) . .
O10 N10 O12 122.1(7) . .
O10 N10 O11 121.1(8) . .
O12 N10 O11 116.8(8) . .
O1 C1 O2 122.4(4) . .
O1 C1 C2 117.7(4) . .
O2 C1 C2 119.9(4) . .
C6 C2 C3 118.7(4) . .
C6 C2 C1 119.5(4) . .
C3 C2 C1 121.8(4) . .
O3 C3 N1 115.6(4) . .
O3 C3 C2 127.7(4) . .
N1 C3 C2 116.8(4) . .
C3 N1 C4 124.6(4) . .
C3 N1 H1 117.7 . .
C4 N1 H1 117.7 . .
C5 C4 N1 118.0(4) . .
C5 C4 C40 125.1(5) . .
N1 C4 C40 116.9(5) . .
C4 C40 H40A 109.5 . .
C4 C40 H40B 109.5 . .
H40A C40 H40B 109.5 . .
C4 C40 H40C 109.5 . .
H40A C40 H40C 109.5 . .
H40B C40 H40C 109.5 . .
C4 C5 C6 119.9(4) . .
C4 C5 H5 120.1 . .
C6 C5 H5 120.1 . .
C2 C6 C5 121.9(5) . .
C2 C6 H6 119.0 . .
C5 C6 H6 119.0 . .
H3WA O3W H3WB 121.8 . .
H3WA O3W' H3WB 100.4 . .

loop_
_geom_bond_atom_site_label_1
_geom_bond_atom_site_label_2
_geom_bond_distance
_geom_bond_site_symmetry_2
Cu1 O1 1.968(3) 25_655
Cu1 O1 1.968(3) .
Cu1 O1W 1.973(5) .
Cu1 O1W 1.973(5) 25_655
Cu1 O1W' 1.996(8) 25_655
Cu1 O1W' 1.996(8) .
Cu1 Cl1 2.673(3) .
Cu1 Cl1 2.673(3) 25_655
Cu2 O2 1.898(3) .
Cu2 O2 1.898(3) 7_545
Cu2 O3 1.933(3) 7_545
Cu2 O3 1.933(3) .
Cu2 O2W 2.237(6) 7_545
Cu2 O2W 2.237(6) .
O1W H1WB 1.0012 .
O1W H1WA 0.8608 .
O1W' H1WB 0.8692 .
O1W' H1WA 0.9166 .
O2W H2WB 0.8814 .
O2W H2WA 0.9095 .
O1 C1 1.247(5) .
O2 C1 1.272(5) .
O3 C3 1.276(5) .
N10 O10 1.213(9) .
N10 O12 1.236(8) .
N10 O11 1.281(11) .
C1 C2 1.486(6) .
C2 C6 1.373(6) .
C2 C3 1.421(7) .
C3 N1 1.358(6) .
N1 C4 1.377(6) .
N1 H1 0.8800 .
C4 C5 1.358(7) .
C4 C40 1.488(7) .
C40 H40A 0.9800 .
C40 H40B 0.9800 .
C40 H40C 0.9800 .
C5 C6 1.381(6) .
C5 H5 0.9500 .
C6 H6 0.9500 .
O3W H3WA 1.0287 .
O3W H3WB 0.9892 .
O3W' H3WA 1.2801 .
O3W' H3WB 1.0031 .

loop_
_geom_hbond_atom_site_label_D
_geom_hbond_atom_site_label_H
_geom_hbond_atom_site_label_A
_geom_hbond_distance_DH
_geom_hbond_distance_HA
_geom_hbond_distance_DA
_geom_hbond_angle_DHA
_geom_hbond_site_symmetry_A
O1W H1WB O2 1.00 1.81 2.687(9) 143.7 25_655
O1W H1WB O3 1.00 2.55 3.360(8) 137.8 31_655
O2W H2WB O3W 0.88 1.96 2.696(15) 140.1 25_655
O2W H2WB O3W' 0.88 1.99 2.649(15) 130.0 25_655
O2W H2WA O10 0.91 2.02 2.878(7) 156.9 27_655
N1 H1 Cl1 0.88 2.49 3.360(5) 171.2 12_655
N1 H1 O11 0.88 1.85 2.726(9) 170.7 12_655
O3W H3WB Cl1 0.99 2.23 3.181(15) 161.5 .
O3W' H3WB Cl1 1.00 2.23 3.202(16) 163.6 .

loop_
_geom_torsion_atom_site_label_1
_geom_torsion_atom_site_label_2
_geom_torsion_atom_site_label_3
_geom_torsion_atom_site_label_4
_geom_torsion
_geom_torsion_site_symmetry_1
O3 Cu2 O2 C1 -168.0(4) 7_545
O3 Cu2 O2 C1 -4.5(4) .
O2W Cu2 O2 C1 97.6(4) 7_545
O2W Cu2 O2 C1 90.1(4) .
Cu1 O1 C1 O2 5.8(6) .
Cu1 O1 C1 C2 -174.7(2) .
Cu2 O2 C1 O1 177.1(3) .
Cu2 O2 C1 C2 -2.4(6) .
O1 C1 C2 C6 7.0(5) .
O2 C1 C2 C6 -173.4(4) .
O1 C1 C2 C3 -172.3(3) .
O2 C1 C2 C3 7.3(6) .
Cu2 O3 C3 N1 173.2(2) .
Cu2 O3 C3 C2 -7.4(6) .
C6 C2 C3 O3 178.5(4) .
C1 C2 C3 O3 -2.2(6) .
C6 C2 C3 N1 -2.0(5) .
C1 C2 C3 N1 177.2(3) .
O3 C3 N1 C4 -178.8(3) .
C2 C3 N1 C4 1.7(5) .
C3 N1 C4 C5 0.3(6) .
C3 N1 C4 C40 -179.7(4) .
N1 C4 C5 C6 -1.9(6) .
C40 C4 C5 C6 178.1(4) .
C3 C2 C6 C5 0.5(5) .
C1 C2 C6 C5 -178.7(3) .
C4 C5 C6 C2 1.5(6) .
